data_1569989
loop_
_publ_author_name
'Mitchell, Travis B.'
'Zhang, Xiaotong'
'Jerozal, Ronald T.'
'Chen, Yu Sheng'
'Wang, SuYin'
'Benedict, Jason B.'

_publ_section_title
;
 Development of a scalar-based geometric parameterization approach for the
 crystal structure landscape of dithienylethene-based crystalline solids.
;
_journal_issue 6
_journal_name_full IUCrJ
_journal_paper_doi 10.1107/S2052252523008060
_journal_volume 10
_journal_year 2023
_chemical_formula_moiety 'C34 H26 N2 S2'
_chemical_formula_sum 'C34 H26 N2 S2'
_chemical_formula_weight 526.69
_space_group_crystal_system monoclinic
_space_group_IT_number 15
_space_group_name_Hall '-I 2ya'
_space_group_name_H-M_alt 'I 1 2/a 1'
_atom_sites_solution_hydrogens geom
_atom_sites_solution_primary dual
_audit_creation_date 2022-04-13
_audit_creation_method
;
Olex2 1.5
(compiled 2022.04.07 svn.rca3783a0 for OlexSys, GUI svn.r6498)
;
_cell_angle_alpha 90
_cell_angle_beta 109.5250(10)
_cell_angle_gamma 90
_cell_formula_units_Z 4
_cell_length_a 9.8916(4)
_cell_length_b 25.9653(10)
_cell_length_c 10.9370(6)
_cell_measurement_reflns_used 9978
_cell_measurement_temperature 90.00
_cell_measurement_theta_max 33.16
_cell_measurement_theta_min 2.32
_cell_volume 2647.5(2)
_computing_cell_refinement 'SAINT V8.40B (Bruker AXS, 2016)'
_computing_data_reduction 'SAINT V8.40B (Bruker AXS, 2016)'
_computing_molecular_graphics 'Olex2 1.5 (Dolomanov et al., 2009)'
_computing_publication_material 'Olex2 1.5 (Dolomanov et al., 2009)'
_computing_structure_refinement 'SHELXL 2019/2 (Sheldrick, 2015)'
_computing_structure_solution 'SHELXT 2018/2 (Sheldrick, 2018)'
_diffrn_ambient_temperature 90.00
_diffrn_measured_fraction_theta_full 1.000
_diffrn_measured_fraction_theta_max 1.000
_diffrn_measurement_device_type 'Bruker APEX-II CCD'
_diffrn_measurement_method '\f and \w scans'
_diffrn_radiation_type MoK\a
_diffrn_radiation_wavelength 0.71073
_diffrn_reflns_av_R_equivalents 0.0196
_diffrn_reflns_av_unetI/netI 0.0132
_diffrn_reflns_Laue_measured_fraction_full 1.000
_diffrn_reflns_Laue_measured_fraction_max 1.000
_diffrn_reflns_limit_h_max 15
_diffrn_reflns_limit_h_min -15
_diffrn_reflns_limit_k_max 39
_diffrn_reflns_limit_k_min -39
_diffrn_reflns_limit_l_max 16
_diffrn_reflns_limit_l_min -16
_diffrn_reflns_number 28558
_diffrn_reflns_point_group_measured_fraction_full 1.000
_diffrn_reflns_point_group_measured_fraction_max 1.000
_diffrn_reflns_theta_full 25.242
_diffrn_reflns_theta_max 33.184
_diffrn_reflns_theta_min 1.569
_diffrn_source_current 24.0
_diffrn_source_power 1.2
_diffrn_source_voltage 50.0
_diffrn_standards_number 0
_exptl_absorpt_coefficient_mu 0.228
_exptl_absorpt_correction_T_max 0.7465
_exptl_absorpt_correction_T_min 0.7150
_exptl_absorpt_correction_type multi-scan
_exptl_absorpt_process_details
;
SADABS-2016/2 (Bruker,2016/2) was used for absorption correction.
wR2(int) was 0.1226 before and 0.0326 after correction.
The Ratio of minimum to maximum transmission is 0.9578.
The \l/2 correction factor is Not present.
;
_exptl_crystal_colour colourless
_exptl_crystal_colour_primary colourless
_exptl_crystal_density_diffrn 1.321
_exptl_crystal_description prism
_exptl_crystal_F_000 1104
_exptl_crystal_size_max 0.2
_exptl_crystal_size_mid 0.04
_exptl_crystal_size_min 0.02
_refine_diff_density_max 0.555
_refine_diff_density_min -0.256
_refine_diff_density_rms 0.057
_refine_ls_extinction_method none
_refine_ls_goodness_of_fit_ref 1.056
_refine_ls_hydrogen_treatment mixed
_refine_ls_matrix_type full
_refine_ls_number_parameters 220
_refine_ls_number_reflns 5068
_refine_ls_number_restraints 0
_refine_ls_restrained_S_all 1.056
_refine_ls_R_factor_all 0.0372
_refine_ls_R_factor_gt 0.0337
_refine_ls_shift/su_max 0.001
_refine_ls_shift/su_mean 0.000
_refine_ls_structure_factor_coef Fsqd
_refine_ls_weighting_details 'w=1/[\s^2^(Fo^2^)+(0.0492P)^2^+1.8517P] where P=(Fo^2^+2Fc^2^)/3'
_refine_ls_weighting_scheme calc
_refine_ls_wR_factor_gt 0.0908
_refine_ls_wR_factor_ref 0.0944
_reflns_Friedel_coverage 0.000
_reflns_number_gt 4646
_reflns_number_total 5068
_reflns_threshold_expression 'I > 2\s(I)'
_cod_data_source_file yc5044.cif
_cod_data_source_block dte-2
_cod_database_code 1569989
_shelx_shelxl_version_number 2019/2
_shelx_space_group_comment
;
The symmetry employed for this shelxl refinement is uniquely defined
by the following loop, which should always be used as a source of
symmetry information in preference to the above space-group names.
They are only intended as comments.
;
_shelx_estimated_absorpt_t_max 0.995
_shelx_estimated_absorpt_t_min 0.956
_olex2_refinement_description
;
1. Fixed Uiso
 At 1.2 times of:
  All C(H) groups
 At 1.5 times of:
  All C(H,H,H) groups
2. Others
 Sof(N1A)=Sof(C14A)=Sof(H14A)=Sof(C15A)=Sof(H15A)=Sof(C16A)=Sof(H16A)=
 Sof(C17A)=Sof(H17A)=1-FVAR(1)
 Sof(N1)=Sof(C14)=Sof(H14)=Sof(C15)=Sof(H15)=Sof(C16)=Sof(H16)=Sof(C17)=
 Sof(H17)=FVAR(1)
3.a Aromatic/amide H refined with riding coordinates:
 C3(H3), C4(H4), C5(H5), C6(H6), C7(H7), C9(H9), C14(H14), C15(H15), C16(H16),
 C17(H17), C14A(H14A), C15A(H15A), C16A(H16A), C17A(H17A)
3.b Idealised Me refined as rotating group with stretchable bonds:
 C12(H12A,H12B,H12C)
;
_olex2_submission_special_instructions 'No special instructions were received'

loop_
_space_group_symop_operation_xyz
'x, y, z'
'-x+1/2, y, -z'
'x+1/2, y+1/2, z+1/2'
'-x+1, y+1/2, -z+1/2'
'-x, -y, -z'
'x-1/2, -y, z'
'-x+1/2, -y+1/2, -z+1/2'
'x, -y+1/2, z+1/2'

loop_
_atom_site_label
_atom_site_type_symbol
_atom_site_fract_x
_atom_site_fract_y
_atom_site_fract_z
_atom_site_U_iso_or_equiv
_atom_site_adp_type
_atom_site_occupancy
_atom_site_site_symmetry_order
_atom_site_calc_flag
_atom_site_refinement_flags_posn
_atom_site_refinement_flags_adp
_atom_site_refinement_flags_occupancy
_atom_site_disorder_assembly
_atom_site_disorder_group
S1 S 0.56790(2) 0.38312(2) 0.48033(2) 0.01569(6) Uani 1 1 d . . . . .
C1 C 0.31529(8) 0.26358(3) 0.49148(7) 0.01159(12) Uani 1 1 d . . . . .
C2 C 0.39805(8) 0.21556(3) 0.49264(7) 0.01218(12) Uani 1 1 d . . . . .
C3 C 0.45934(9) 0.20691(3) 0.39582(8) 0.01690(14) Uani 1 1 d . . . . .
H3 H 0.442833 0.230763 0.326493 0.020 Uiso 1 1 calc R U . . .
C4 C 0.54421(10) 0.16363(3) 0.40048(9) 0.02052(16) Uani 1 1 d . . . . .
H4 H 0.583998 0.157955 0.333684 0.025 Uiso 1 1 calc R U . . .
C5 C 0.57112(9) 0.12866(3) 0.50233(9) 0.01877(15) Uani 1 1 d . . . . .
H5 H 0.629476 0.099277 0.505637 0.023 Uiso 1 1 calc R U . . .
C6 C 0.51151(9) 0.13721(3) 0.59939(8) 0.01670(14) Uani 1 1 d . . . . .
H6 H 0.530001 0.113653 0.669537 0.020 Uiso 1 1 calc R U . . .
C7 C 0.42503(8) 0.18005(3) 0.59432(8) 0.01462(13) Uani 1 1 d . . . . .
H7 H 0.383984 0.185210 0.660461 0.018 Uiso 1 1 calc R U . . .
C8 C 0.38456(8) 0.31192(3) 0.47037(7) 0.01121(12) Uani 1 1 d . . . . .
C9 C 0.30954(8) 0.35201(3) 0.38488(7) 0.01415(13) Uani 1 1 d . . . . .
H9 H 0.210203 0.350201 0.335993 0.017 Uiso 1 1 calc R U . . .
C10 C 0.39382(9) 0.39325(3) 0.37984(8) 0.01513(14) Uani 1 1 d . . . . .
C11 C 0.52860(8) 0.32343(3) 0.52868(7) 0.01290(13) Uani 1 1 d . . . . .
C12 C 0.64632(8) 0.29268(3) 0.62276(8) 0.01749(15) Uani 1 1 d . . . . .
H12A H 0.6833(7) 0.2676(3) 0.5753(4) 0.026 Uiso 1 1 calc R U . . .
H12B H 0.6087(4) 0.2747(3) 0.6830(7) 0.026 Uiso 1 1 calc R U . . .
H12C H 0.7237(7) 0.31577(19) 0.6712(7) 0.026 Uiso 1 1 calc R U . . .
C13 C 0.35327(11) 0.44062(4) 0.30369(11) 0.0257(2) Uani 1 1 d . . . . .
N1 N 0.2850(2) 0.54103(8) 0.1908(2) 0.0297(4) Uani 0.507(2) 1 d . . P A 1
C14 C 0.2186(2) 0.45673(8) 0.2446(2) 0.0323(5) Uani 0.507(2) 1 d . . P A 1
H14 H 0.141655 0.434457 0.242543 0.039 Uiso 0.507(2) 1 calc R U P A 1
C15 C 0.1869(3) 0.50499(9) 0.1858(3) 0.0375(6) Uani 0.507(2) 1 d . . P A 1
H15 H 0.089284 0.512717 0.139209 0.045 Uiso 0.507(2) 1 calc R U P A 1
C16 C 0.4215(3) 0.52858(9) 0.2569(2) 0.0228(4) Uani 0.507(2) 1 d . . P A 1
H16 H 0.493577 0.553468 0.261951 0.027 Uiso 0.507(2) 1 calc R U P A 1
C17 C 0.4642(2) 0.48164(7) 0.3185(2) 0.0194(3) Uani 0.507(2) 1 d . . P A 1
H17 H 0.561675 0.475655 0.368978 0.023 Uiso 0.507(2) 1 calc R U P A 1
N1A N 0.2564(3) 0.52289(8) 0.1277(2) 0.0319(5) Uani 0.493(2) 1 d . . P A 2
C14A C 0.24258(19) 0.43237(7) 0.16842(19) 0.0212(4) Uani 0.493(2) 1 d . . P A 2
H14A H 0.203562 0.399367 0.139266 0.025 Uiso 0.493(2) 1 calc R U P A 2
C15A C 0.2026(2) 0.47596(8) 0.0909(2) 0.0285(5) Uani 0.493(2) 1 d . . P A 2
H15A H 0.133109 0.472191 0.007000 0.034 Uiso 0.493(2) 1 calc R U P A 2
C16A C 0.3538(5) 0.52685(9) 0.2451(3) 0.0321(6) Uani 0.493(2) 1 d . . P A 2
H16A H 0.392682 0.559955 0.273238 0.039 Uiso 0.493(2) 1 calc R U P A 2
C17A C 0.4030(3) 0.48525(8) 0.3306(2) 0.0270(5) Uani 0.493(2) 1 d . . P A 2
H17A H 0.476281 0.491099 0.411493 0.032 Uiso 0.493(2) 1 calc R U P A 2

loop_
_atom_site_aniso_label
_atom_site_aniso_U_11
_atom_site_aniso_U_22
_atom_site_aniso_U_33
_atom_site_aniso_U_23
_atom_site_aniso_U_13
_atom_site_aniso_U_12
S1 0.01390(9) 0.01385(9) 0.01924(10) 0.00046(6) 0.00541(7) -0.00307(6)
C1 0.0107(3) 0.0115(3) 0.0130(3) 0.0005(2) 0.0046(2) 0.0004(2)
C2 0.0109(3) 0.0116(3) 0.0147(3) 0.0007(2) 0.0051(2) 0.0005(2)
C3 0.0201(3) 0.0143(3) 0.0205(3) 0.0028(3) 0.0123(3) 0.0033(3)
C4 0.0242(4) 0.0161(3) 0.0279(4) 0.0030(3) 0.0176(3) 0.0052(3)
C5 0.0167(3) 0.0132(3) 0.0289(4) 0.0028(3) 0.0110(3) 0.0033(3)
C6 0.0156(3) 0.0142(3) 0.0201(3) 0.0041(3) 0.0057(3) 0.0018(3)
C7 0.0145(3) 0.0146(3) 0.0153(3) 0.0020(2) 0.0057(2) 0.0011(2)
C8 0.0099(3) 0.0115(3) 0.0128(3) 0.0006(2) 0.0046(2) 0.0008(2)
C9 0.0116(3) 0.0160(3) 0.0154(3) 0.0037(2) 0.0053(2) 0.0020(2)
C10 0.0151(3) 0.0142(3) 0.0179(3) 0.0036(2) 0.0079(3) 0.0025(2)
C11 0.0108(3) 0.0134(3) 0.0145(3) 0.0006(2) 0.0043(2) 0.0000(2)
C12 0.0119(3) 0.0204(4) 0.0181(3) 0.0036(3) 0.0023(3) 0.0018(3)
C13 0.0259(4) 0.0232(4) 0.0351(5) 0.0165(4) 0.0193(4) 0.0101(3)
N1 0.0396(10) 0.0185(8) 0.0276(9) 0.0082(8) 0.0066(8) 0.0013(7)
C14 0.0235(9) 0.0214(9) 0.0424(12) 0.0151(8) -0.0020(8) -0.0015(7)
C15 0.0327(11) 0.0230(9) 0.0457(13) 0.0158(9) -0.0016(9) 0.0026(8)
C16 0.0322(11) 0.0138(8) 0.0254(9) 0.0028(6) 0.0135(9) -0.0007(8)
C17 0.0219(8) 0.0132(7) 0.0266(9) 0.0022(6) 0.0129(7) -0.0008(6)
N1A 0.0515(12) 0.0163(8) 0.0315(10) 0.0085(8) 0.0184(9) 0.0090(8)
C14A 0.0177(7) 0.0172(7) 0.0269(8) 0.0086(6) 0.0049(6) 0.0021(6)
C15A 0.0275(9) 0.0244(9) 0.0320(10) 0.0148(8) 0.0079(8) 0.0073(7)
C16A 0.0580(19) 0.0116(8) 0.0284(12) 0.0014(8) 0.0167(15) -0.0019(12)
C17A 0.0462(15) 0.0148(8) 0.0198(8) -0.0001(6) 0.0110(9) -0.0059(9)

loop_
_atom_type_symbol
_atom_type_description
_atom_type_scat_dispersion_real
_atom_type_scat_dispersion_imag
_atom_type_scat_source
C C 0.0033 0.0016 'International Tables Vol C Tables 4.2.6.8 and 6.1.1.4'
H H 0.0000 0.0000 'International Tables Vol C Tables 4.2.6.8 and 6.1.1.4'
N N 0.0061 0.0033 'International Tables Vol C Tables 4.2.6.8 and 6.1.1.4'
S S 0.1246 0.1234 'International Tables Vol C Tables 4.2.6.8 and 6.1.1.4'

loop_
_geom_angle_atom_site_label_1
_geom_angle_atom_site_label_2
_geom_angle_atom_site_label_3
_geom_angle
_geom_angle_site_symmetry_1
_geom_angle_site_symmetry_3
_geom_angle_publ_flag
C11 S1 C10 93.05(4) . . ?
C1 C1 C2 122.77(4) 2_556 . ?
C1 C1 C8 121.88(4) 2_556 . ?
C8 C1 C2 115.35(6) . . ?
C3 C2 C1 120.17(7) . . ?
C7 C2 C1 121.10(7) . . ?
C7 C2 C3 118.58(7) . . ?
C2 C3 H3 119.7 . . ?
C4 C3 C2 120.57(8) . . ?
C4 C3 H3 119.7 . . ?
C3 C4 H4 119.8 . . ?
C5 C4 C3 120.47(8) . . ?
C5 C4 H4 119.8 . . ?
C4 C5 H5 120.4 . . ?
C4 C5 C6 119.28(7) . . ?
C6 C5 H5 120.4 . . ?
C5 C6 H6 119.8 . . ?
C7 C6 C5 120.50(7) . . ?
C7 C6 H6 119.8 . . ?
C2 C7 H7 119.7 . . ?
C6 C7 C2 120.60(7) . . ?
C6 C7 H7 119.7 . . ?
C9 C8 C1 123.48(7) . . ?
C11 C8 C1 124.61(7) . . ?
C11 C8 C9 111.90(7) . . ?
C8 C9 H9 123.0 . . ?
C10 C9 C8 113.94(7) . . ?
C10 C9 H9 123.0 . . ?
C9 C10 S1 110.27(6) . . ?
C9 C10 C13 128.68(8) . . ?
C13 C10 S1 121.05(7) . . ?
C8 C11 S1 110.83(6) . . ?
C8 C11 C12 130.09(7) . . ?
C12 C11 S1 119.08(6) . . ?
C11 C12 H12A 109.5 . . ?
C11 C12 H12B 109.5 . . ?
C11 C12 H12C 109.5 . . ?
H12A C12 H12B 109.5 . . ?
H12A C12 H12C 109.5 . . ?
H12B C12 H12C 109.5 . . ?
C10 C13 C17 118.95(11) . . ?
C10 C13 C14A 113.76(11) . . ?
C14 C13 C10 125.19(12) . . ?
C14 C13 C17 113.87(13) . . ?
C17A C13 C10 129.11(14) . . ?
C17A C13 C14A 116.94(14) . . ?
C15 N1 C16 116.13(19) . . ?
C13 C14 H14 118.8 . . ?
C13 C14 C15 122.50(19) . . ?
C15 C14 H14 118.8 . . ?
N1 C15 C14 124.2(2) . . ?
N1 C15 H15 117.9 . . ?
C14 C15 H15 117.9 . . ?
N1 C16 H16 117.9 . . ?
N1 C16 C17 124.1(2) . . ?
C17 C16 H16 117.9 . . ?
C13 C17 H17 120.7 . . ?
C16 C17 C13 118.58(19) . . ?
C16 C17 H17 120.7 . . ?
C16A N1A C15A 116.70(19) . . ?
C13 C14A H14A 121.9 . . ?
C15A C14A C13 116.14(17) . . ?
C15A C14A H14A 121.9 . . ?
N1A C15A C14A 123.7(2) . . ?
N1A C15A H15A 118.1 . . ?
C14A C15A H15A 118.1 . . ?
N1A C16A H16A 117.9 . . ?
N1A C16A C17A 124.2(2) . . ?
C17A C16A H16A 117.9 . . ?
C13 C17A C16A 122.2(2) . . ?
C13 C17A H17A 118.9 . . ?
C16A C17A H17A 118.9 . . ?

loop_
_geom_bond_atom_site_label_1
_geom_bond_atom_site_label_2
_geom_bond_distance
_geom_bond_site_symmetry_2
_geom_bond_publ_flag
S1 C10 1.7255(8) . ?
S1 C11 1.7235(8) . ?
C1 C1 1.3653(14) 2_556 ?
C1 C2 1.4892(10) . ?
C1 C8 1.4846(10) . ?
C2 C3 1.4030(11) . ?
C2 C7 1.3999(11) . ?
C3 H3 0.9500 . ?
C3 C4 1.3933(11) . ?
C4 H4 0.9500 . ?
C4 C5 1.3923(12) . ?
C5 H5 0.9500 . ?
C5 C6 1.3936(12) . ?
C6 H6 0.9500 . ?
C6 C7 1.3929(11) . ?
C7 H7 0.9500 . ?
C8 C9 1.4300(10) . ?
C8 C11 1.3852(10) . ?
C9 H9 0.9500 . ?
C9 C10 1.3694(11) . ?
C10 C13 1.4642(12) . ?
C11 C12 1.5004(11) . ?
C12 H12A 0.977(8) . ?
C12 H12B 0.977(8) . ?
C12 H12C 0.977(8) . ?
C13 C14 1.339(2) . ?
C13 C17 1.499(2) . ?
C13 C14A 1.533(2) . ?
C13 C17A 1.255(2) . ?
N1 C15 1.336(3) . ?
N1 C16 1.341(3) . ?
C14 H14 0.9500 . ?
C14 C15 1.396(3) . ?
C15 H15 0.9500 . ?
C16 H16 0.9500 . ?
C16 C17 1.388(3) . ?
C17 H17 0.9500 . ?
N1A C15A 1.337(3) . ?
N1A C16A 1.327(4) . ?
C14A H14A 0.9500 . ?
C14A C15A 1.390(3) . ?
C15A H15A 0.9500 . ?
C16A H16A 0.9500 . ?
C16A C17A 1.405(3) . ?
C17A H17A 0.9500 . ?

loop_
_geom_torsion_atom_site_label_1
_geom_torsion_atom_site_label_2
_geom_torsion_atom_site_label_3
_geom_torsion_atom_site_label_4
_geom_torsion
_geom_torsion_site_symmetry_1
_geom_torsion_site_symmetry_2
_geom_torsion_site_symmetry_3
_geom_torsion_site_symmetry_4
_geom_torsion_publ_flag
S1 C10 C13 C14 -165.64(16) . . . . ?
S1 C10 C13 C17 -2.70(15) . . . . ?
S1 C10 C13 C14A 142.77(10) . . . . ?
S1 C10 C13 C17A -32.1(2) . . . . ?
C1 C1 C2 C3 133.26(10) 2_556 . . . ?
C1 C1 C2 C7 -51.31(13) 2_556 . . . ?
C1 C1 C8 C9 -43.96(13) 2_556 . . . ?
C1 C1 C8 C11 137.07(10) 2_556 . . . ?
C1 C2 C3 C4 176.08(8) . . . . ?
C1 C2 C7 C6 -175.18(7) . . . . ?
C1 C8 C9 C10 179.98(7) . . . . ?
C1 C8 C11 S1 -179.77(6) . . . . ?
C1 C8 C11 C12 -0.16(13) . . . . ?
C2 C1 C8 C9 136.03(7) . . . . ?
C2 C1 C8 C11 -42.95(10) . . . . ?
C2 C3 C4 C5 -0.89(14) . . . . ?
C3 C2 C7 C6 0.32(12) . . . . ?
C3 C4 C5 C6 0.38(14) . . . . ?
C4 C5 C6 C7 0.48(13) . . . . ?
C5 C6 C7 C2 -0.83(12) . . . . ?
C7 C2 C3 C4 0.53(12) . . . . ?
C8 C1 C2 C3 -46.73(10) . . . . ?
C8 C1 C2 C7 128.71(8) . . . . ?
C8 C9 C10 S1 0.26(9) . . . . ?
C8 C9 C10 C13 -179.92(8) . . . . ?
C9 C8 C11 S1 1.15(8) . . . . ?
C9 C8 C11 C12 -179.24(8) . . . . ?
C9 C10 C13 C14 14.6(2) . . . . ?
C9 C10 C13 C17 177.51(12) . . . . ?
C9 C10 C13 C14A -37.03(14) . . . . ?
C9 C10 C13 C17A 148.1(2) . . . . ?
C10 S1 C11 C8 -0.87(6) . . . . ?
C10 S1 C11 C12 179.47(7) . . . . ?
C10 C13 C14 C15 172.5(2) . . . . ?
C10 C13 C17 C16 -173.13(16) . . . . ?
C10 C13 C14A C15A -178.65(15) . . . . ?
C10 C13 C17A C16A 178.8(2) . . . . ?
C11 S1 C10 C9 0.34(6) . . . . ?
C11 S1 C10 C13 -179.49(8) . . . . ?
C11 C8 C9 C10 -0.93(10) . . . . ?
C13 C14 C15 N1 -5.3(5) . . . . ?
C13 C14A C15A N1A 0.9(3) . . . . ?
N1 C16 C17 C13 4.3(3) . . . . ?
C14 C13 C17 C16 -8.3(3) . . . . ?
C15 N1 C16 C17 -0.1(4) . . . . ?
C16 N1 C15 C14 0.3(4) . . . . ?
C17 C13 C14 C15 8.8(3) . . . . ?
N1A C16A C17A C13 -2.9(5) . . . . ?
C14A C13 C17A C16A 4.1(4) . . . . ?
C15A N1A C16A C17A 0.5(5) . . . . ?
C16A N1A C15A C14A 0.3(4) . . . . ?
C17A C13 C14A C15A -3.1(3) . . . . ?
